data_4324153
loop_
_publ_author_name
'Werner Uhl'
'Thomas Abel'
'Elke Hagemeier'
'Alexander Hepp'
'Marcus Layh'
'Babak Rezaeirad'
'Heinrich Luftmann'

_publ_section_title
;
 Oligonuclear Gallium Nitrogen Cage Compounds: Molecular Intermediates on
 the Way from Gallium Hydrazides to Gallium Nitride
;
_journal_name_full 'Inorganic Chemistry'
_journal_page_first 325
_journal_page_last 335
_journal_paper_doi 10.1021/ic1019839
_journal_volume 50
_journal_year 2011
_chemical_formula_sum 'C16 H43 Ga4 N7'
_chemical_formula_weight 612.45
_chemical_name_systematic
; 
 ? 
;
_space_group_IT_number 159
_symmetry_cell_setting trigonal
_symmetry_space_group_name_Hall 'P 3 -2c'
_symmetry_space_group_name_H-M 'P 3 1 c'
_atom_sites_solution_hydrogens geom
_atom_sites_solution_primary direct
_atom_sites_solution_secondary difmap
_audit_creation_method SHELXL-97
_cell_angle_alpha 90.00
_cell_angle_beta 90.00
_cell_angle_gamma 120.00
_cell_formula_units_Z 2
_cell_length_a 11.1768(3)
_cell_length_b 11.1768(3)
_cell_length_c 12.0590(6)
_cell_measurement_reflns_used 6335
_cell_measurement_temperature 153(2)
_cell_measurement_theta_max 27.7935
_cell_measurement_theta_min 2.6985
_cell_volume 1304.60(8)
_computing_cell_refinement 'Bruker SAINT+'
_computing_data_collection 'Bruker SMART'
_computing_data_reduction 'Bruker SHELXTL'
_computing_molecular_graphics 'Bruker SHELXTL'
_computing_publication_material 'Bruker SHELXTL'
_computing_structure_refinement 'SHELXL-97 (Sheldrick, 1997)'
_computing_structure_solution 'SHELXS-97 (Sheldrick, 1990)'
_diffrn_ambient_temperature 153(2)
_diffrn_measured_fraction_theta_full 1.000
_diffrn_measured_fraction_theta_max 1.000
_diffrn_measurement_device_type 'CCD area detector'
_diffrn_measurement_method 'omega scans'
_diffrn_radiation_monochromator graphite
_diffrn_radiation_source 'rotating anode'
_diffrn_radiation_type MoK\a
_diffrn_radiation_wavelength 0.71073
_diffrn_reflns_av_R_equivalents 0.0857
_diffrn_reflns_av_sigmaI/netI 0.0425
_diffrn_reflns_limit_h_max 14
_diffrn_reflns_limit_h_min -14
_diffrn_reflns_limit_k_max 14
_diffrn_reflns_limit_k_min -14
_diffrn_reflns_limit_l_max 15
_diffrn_reflns_limit_l_min -15
_diffrn_reflns_number 11138
_diffrn_reflns_theta_full 27.88
_diffrn_reflns_theta_max 27.88
_diffrn_reflns_theta_min 2.10
_exptl_absorpt_coefficient_mu 4.101
_exptl_absorpt_correction_T_max 0.7910
_exptl_absorpt_correction_T_min 0.5096
_exptl_absorpt_correction_type empirical
_exptl_absorpt_process_details SADABS
_exptl_crystal_colour colourless
_exptl_crystal_density_diffrn 1.559
_exptl_crystal_density_method 'not measured'
_exptl_crystal_description block
_exptl_crystal_F_000 624
_exptl_crystal_size_max 0.19
_exptl_crystal_size_mid 0.08
_exptl_crystal_size_min 0.06
_refine_diff_density_max 0.899
_refine_diff_density_min -0.396
_refine_diff_density_rms 0.077
_refine_ls_abs_structure_details 'Flack H D (1983), Acta Cryst. A39, 876-881'
_refine_ls_abs_structure_Flack -0.01(2)
_refine_ls_extinction_method none
_refine_ls_goodness_of_fit_ref 1.061
_refine_ls_hydrogen_treatment constr
_refine_ls_matrix_type full
_refine_ls_number_parameters 87
_refine_ls_number_reflns 2081
_refine_ls_number_restraints 1
_refine_ls_restrained_S_all 1.060
_refine_ls_R_factor_all 0.0311
_refine_ls_R_factor_gt 0.0300
_refine_ls_shift/su_max 0.001
_refine_ls_shift/su_mean 0.000
_refine_ls_structure_factor_coef Fsqd
_refine_ls_weighting_details 'calc w=1/[\s^2^(Fo^2^)+(0.0428P)^2^+0.0000P] where P=(Fo^2^+2Fc^2^)/3'
_refine_ls_weighting_scheme calc
_refine_ls_wR_factor_gt 0.0708
_refine_ls_wR_factor_ref 0.0710
_reflns_number_gt 1999
_reflns_number_total 2081
_reflns_threshold_expression >2sigma(I)
_cod_data_source_file ic1019839_si_001_7.cif
_cod_data_source_block sad2
_cod_database_code 4324153

loop_
_symmetry_equiv_pos_as_xyz
'x, y, z'
'-y, x-y, z'
'-x+y, -x, z'
'y, x, z+1/2'
'x-y, -y, z+1/2'
'-x, -x+y, z+1/2'

loop_
_atom_site_label
_atom_site_type_symbol
_atom_site_fract_x
_atom_site_fract_y
_atom_site_fract_z
_atom_site_U_iso_or_equiv
_atom_site_adp_type
_atom_site_occupancy
_atom_site_symmetry_multiplicity
_atom_site_calc_flag
_atom_site_refinement_flags
_atom_site_disorder_assembly
_atom_site_disorder_group
Ga1 Ga 0.3333 0.6667 0.42643(4) 0.01888(14) Uani 1 3 d S . .
Ga2 Ga 0.27060(4) 0.48358(3) 0.64101(3) 0.01919(10) Uani 1 1 d . . .
N1 N 0.3333 0.6667 0.7031(4) 0.0176(9) Uani 1 3 d S . .
H1 H 0.3333 0.6667 0.7794 0.021 Uiso 1 3 calc SR . .
N11 N 0.1073(3) 0.4601(3) 0.5687(2) 0.0211(5) Uani 1 1 d . . .
N12 N 0.1594(3) 0.5958(3) 0.5120(2) 0.0205(5) Uani 1 1 d . . .
H12 H 0.0912 0.5966 0.4697 0.025 Uiso 1 1 calc R . .
C1 C 0.3333 0.6667 0.2641(5) 0.0308(14) Uani 1 3 d S . .
H1A H 0.2492 0.6599 0.2375 0.037 Uiso 0.33 1 calc PR . .
H1B H 0.3401 0.5893 0.2375 0.037 Uiso 0.33 1 calc PR . .
H1C H 0.4107 0.7508 0.2375 0.037 Uiso 0.33 1 calc PR . .
C2 C 0.2911(4) 0.3484(4) 0.7294(3) 0.0302(8) Uani 1 1 d . . .
H2A H 0.2279 0.3191 0.7908 0.036 Uiso 1 1 calc R . .
H2B H 0.3840 0.3896 0.7568 0.036 Uiso 1 1 calc R . .
H2C H 0.2714 0.2700 0.6841 0.036 Uiso 1 1 calc R . .
C12 C 0.0140(4) 0.3424(4) 0.4989(3) 0.0256(7) Uani 1 1 d . . .
C121 C 0.0780(5) 0.3317(5) 0.3897(4) 0.0500(13) Uani 1 1 d . . .
H12A H 0.0875 0.4030 0.3400 0.060 Uiso 1 1 calc R . .
H12B H 0.0194 0.2430 0.3566 0.060 Uiso 1 1 calc R . .
H12C H 0.1673 0.3423 0.4040 0.060 Uiso 1 1 calc R . .
C122 C -0.1167(5) 0.3481(5) 0.4735(5) 0.0456(11) Uani 1 1 d . . .
H12D H -0.1556 0.3581 0.5415 0.055 Uiso 1 1 calc R . .
H12E H -0.1824 0.2643 0.4371 0.055 Uiso 1 1 calc R . .
H12F H -0.0943 0.4255 0.4261 0.055 Uiso 1 1 calc R . .
C123 C -0.0270(6) 0.2140(4) 0.5678(4) 0.0460(12) Uani 1 1 d . . .
H12G H 0.0535 0.2073 0.5841 0.055 Uiso 1 1 calc R . .
H12H H -0.0921 0.1337 0.5271 0.055 Uiso 1 1 calc R . .
H12I H -0.0685 0.2196 0.6359 0.055 Uiso 1 1 calc R . .

loop_
_atom_site_aniso_label
_atom_site_aniso_U_11
_atom_site_aniso_U_22
_atom_site_aniso_U_33
_atom_site_aniso_U_23
_atom_site_aniso_U_13
_atom_site_aniso_U_12
Ga1 0.02192(19) 0.02192(19) 0.0128(3) 0.000 0.000 0.01096(9)
Ga2 0.02152(18) 0.01878(17) 0.01709(16) 0.00122(13) 0.00082(13) 0.00993(15)
N1 0.0183(13) 0.0183(13) 0.016(2) 0.000 0.000 0.0092(7)
N11 0.0201(13) 0.0201(13) 0.0196(12) 0.0004(10) 0.0002(10) 0.0074(11)
N12 0.0217(14) 0.0236(14) 0.0178(13) -0.0004(10) -0.0019(10) 0.0124(11)
C1 0.039(2) 0.039(2) 0.015(3) 0.000 0.000 0.0195(11)
C2 0.041(2) 0.0257(17) 0.0307(18) 0.0044(14) 0.0005(15) 0.0219(16)
C12 0.0236(16) 0.0243(17) 0.0215(15) -0.0045(12) 0.0004(13) 0.0064(14)
C121 0.041(2) 0.040(2) 0.041(2) -0.0213(18) 0.0123(19) -0.0011(19)
C122 0.031(2) 0.044(2) 0.056(3) -0.015(2) -0.0153(19) 0.0145(19)
C123 0.047(3) 0.023(2) 0.045(2) 0.0016(16) -0.008(2) 0.0004(18)

loop_
_atom_type_symbol
_atom_type_description
_atom_type_scat_dispersion_real
_atom_type_scat_dispersion_imag
_atom_type_scat_source
C C 0.0033 0.0016 'International Tables Vol C Tables 4.2.6.8 and 6.1.1.4'
H H 0.0000 0.0000 'International Tables Vol C Tables 4.2.6.8 and 6.1.1.4'
N N 0.0061 0.0033 'International Tables Vol C Tables 4.2.6.8 and 6.1.1.4'
Ga Ga 0.2307 1.6083 'International Tables Vol C Tables 4.2.6.8 and 6.1.1.4'

loop_
_geom_angle_atom_site_label_1
_geom_angle_atom_site_label_2
_geom_angle_atom_site_label_3
_geom_angle
_geom_angle_site_symmetry_1
_geom_angle_site_symmetry_3
_geom_angle_publ_flag
C1 Ga1 N12 121.34(8) . 3_565 ?
C1 Ga1 N12 121.34(8) . . ?
N12 Ga1 N12 95.40(10) 3_565 . ?
C1 Ga1 N12 121.34(8) . 2_665 ?
N12 Ga1 N12 95.40(10) 3_565 2_665 ?
N12 Ga1 N12 95.40(10) . 2_665 ?
N11 Ga2 N1 97.83(10) . . ?
N11 Ga2 C2 127.84(15) . . ?
N1 Ga2 C2 118.82(16) . . ?
N11 Ga2 N12 98.72(11) . 2_665 ?
N1 Ga2 N12 91.89(13) . 2_665 ?
C2 Ga2 N12 114.48(14) . 2_665 ?
Ga2 N1 Ga2 106.19(14) 3_565 2_665 ?
Ga2 N1 Ga2 106.19(14) 3_565 . ?
Ga2 N1 Ga2 106.19(14) 2_665 . ?
Ga2 N1 H1 112.6 3_565 . ?
Ga2 N1 H1 112.6 2_665 . ?
Ga2 N1 H1 112.6 . . ?
C12 N11 N12 112.9(3) . . ?
C12 N11 Ga2 125.8(2) . . ?
N12 N11 Ga2 102.06(18) . . ?
N11 N12 Ga1 116.78(19) . . ?
N11 N12 Ga2 102.58(18) . 3_565 ?
Ga1 N12 Ga2 103.62(13) . 3_565 ?
N11 N12 H12 111.1 . . ?
Ga1 N12 H12 111.1 . . ?
Ga2 N12 H12 111.1 3_565 . ?
Ga1 C1 H1A 109.5 . . ?
Ga1 C1 H1B 109.5 . . ?
H1A C1 H1B 109.5 . . ?
Ga1 C1 H1C 109.5 . . ?
H1A C1 H1C 109.5 . . ?
H1B C1 H1C 109.5 . . ?
Ga2 C2 H2A 109.5 . . ?
Ga2 C2 H2B 109.5 . . ?
H2A C2 H2B 109.5 . . ?
Ga2 C2 H2C 109.5 . . ?
H2A C2 H2C 109.5 . . ?
H2B C2 H2C 109.5 . . ?
N11 C12 C123 106.0(3) . . ?
N11 C12 C122 110.1(3) . . ?
C123 C12 C122 107.9(4) . . ?
N11 C12 C121 114.4(3) . . ?
C123 C12 C121 109.2(4) . . ?
C122 C12 C121 109.0(4) . . ?
C12 C121 H12A 109.5 . . ?
C12 C121 H12B 109.5 . . ?
H12A C121 H12B 109.5 . . ?
C12 C121 H12C 109.5 . . ?
H12A C121 H12C 109.5 . . ?
H12B C121 H12C 109.5 . . ?
C12 C122 H12D 109.5 . . ?
C12 C122 H12E 109.5 . . ?
H12D C122 H12E 109.5 . . ?
C12 C122 H12F 109.5 . . ?
H12D C122 H12F 109.5 . . ?
H12E C122 H12F 109.5 . . ?
C12 C123 H12G 109.5 . . ?
C12 C123 H12H 109.5 . . ?
H12G C123 H12H 109.5 . . ?
C12 C123 H12I 109.5 . . ?
H12G C123 H12I 109.5 . . ?
H12H C123 H12I 109.5 . . ?

loop_
_geom_bond_atom_site_label_1
_geom_bond_atom_site_label_2
_geom_bond_distance
_geom_bond_site_symmetry_2
_geom_bond_publ_flag
Ga1 C1 1.958(6) . ?
Ga1 N12 1.983(3) 3_565 ?
Ga1 N12 1.983(3) . ?
Ga1 N12 1.983(3) 2_665 ?
Ga2 N11 1.918(3) . ?
Ga2 N1 1.9507(18) . ?
Ga2 C2 1.954(4) . ?
Ga2 N12 2.028(3) 2_665 ?
N1 Ga2 1.9507(18) 3_565 ?
N1 Ga2 1.9507(18) 2_665 ?
N1 H1 0.9200 . ?
N11 C12 1.468(4) . ?
N11 N12 1.492(4) . ?
N12 Ga2 2.028(3) 3_565 ?
N12 H12 0.9200 . ?
C1 H1A 0.9599 . ?
C1 H1B 0.9599 . ?
C1 H1C 0.9599 . ?
C2 H2A 0.9599 . ?
C2 H2B 0.9599 . ?
C2 H2C 0.9599 . ?
C12 C123 1.518(6) . ?
C12 C122 1.524(6) . ?
C12 C121 1.532(5) . ?
C121 H12A 0.9599 . ?
C121 H12B 0.9599 . ?
C121 H12C 0.9599 . ?
C122 H12D 0.9599 . ?
C122 H12E 0.9599 . ?
C122 H12F 0.9599 . ?
C123 H12G 0.9599 . ?
C123 H12H 0.9599 . ?
C123 H12I 0.9599 . ?

loop_
_geom_torsion_atom_site_label_1
_geom_torsion_atom_site_label_2
_geom_torsion_atom_site_label_3
_geom_torsion_atom_site_label_4
_geom_torsion
_geom_torsion_site_symmetry_1
_geom_torsion_site_symmetry_2
_geom_torsion_site_symmetry_3
_geom_torsion_site_symmetry_4
_geom_torsion_publ_flag
N11 Ga2 N1 Ga2 -7.54(18) . . . 3_565 ?
C2 Ga2 N1 Ga2 -149.03(18) . . . 3_565 ?
N12 Ga2 N1 Ga2 91.53(16) 2_665 . . 3_565 ?
N11 Ga2 N1 Ga2 -120.29(15) . . . 2_665 ?
C2 Ga2 N1 Ga2 98.2(2) . . . 2_665 ?
N12 Ga2 N1 Ga2 -21.22(16) 2_665 . . 2_665 ?
N1 Ga2 N11 C12 176.2(3) . . . . ?
C2 Ga2 N11 C12 -47.5(3) . . . . ?
N12 Ga2 N11 C12 83.0(3) 2_665 . . . ?
N1 Ga2 N11 N12 46.1(2) . . . . ?
C2 Ga2 N11 N12 -177.60(19) . . . . ?
N12 Ga2 N11 N12 -47.1(2) 2_665 . . . ?
C12 N11 N12 Ga1 -90.0(3) . . . . ?
Ga2 N11 N12 Ga1 47.7(2) . . . . ?
C12 N11 N12 Ga2 157.5(2) . . . 3_565 ?
Ga2 N11 N12 Ga2 -64.86(17) . . . 3_565 ?
C1 Ga1 N12 N11 107.12(19) . . . . ?
N12 Ga1 N12 N11 -120.87(15) 3_565 . . . ?
N12 Ga1 N12 N11 -24.9(2) 2_665 . . . ?
C1 Ga1 N12 Ga2 -140.96(7) . . . 3_565 ?
N12 Ga1 N12 Ga2 -8.94(12) 3_565 . . 3_565 ?
N12 Ga1 N12 Ga2 87.02(3) 2_665 . . 3_565 ?
N12 N11 C12 C123 179.1(3) . . . . ?
Ga2 N11 C12 C123 53.4(4) . . . . ?
N12 N11 C12 C122 -64.4(4) . . . . ?
Ga2 N11 C12 C122 169.9(3) . . . . ?
N12 N11 C12 C121 58.8(5) . . . . ?
Ga2 N11 C12 C121 -66.9(4) . . . . ?
